data_4350361
loop_
_publ_author_name
'Baba, Koji'
'Okamura, Taka-aki'
'Yamamoto, Hitoshi'
'Yamamoto, Tetsuo'
'Ohama, Mitsuo'
'Ueyama, Norikazu'

_publ_section_title
;
 Dioxotungsten 1,2-benzenedithiolate complex stabilized by NH...S hydrogen
 bonds.
;
_journal_issue 20
_journal_name_full 'Inorganic chemistry'
_journal_page_first 8365
_journal_page_last 8371
_journal_paper_doi 10.1021/ic060719t
_journal_volume 45
_journal_year 2006
_chemical_formula_moiety 'C37 H64 N6 O7 S4 W '
_chemical_formula_sum 'C37 H64 N6 O7 S4 W'
_chemical_formula_weight 1017.03
_chemical_name_systematic
; 
(NEt4)2[WO2{S2C6H2(NHCOCH3)2}2]-MeOH 
;
_space_group_IT_number 15
_space_group_name_Hall '-C 2yc'
_space_group_name_H-M_alt 'C 1 2/c 1'
_symmetry_cell_setting monoclinic
_symmetry_Int_Tables_number 15
_symmetry_space_group_name_Hall '-C 2yc'
_symmetry_space_group_name_H-M 'C 1 2/c 1'
_atom_sites_solution_hydrogens geom
_atom_sites_solution_primary direct
_atom_sites_solution_secondary difmap
_audit_creation_date 'Wed Apr 26 16:41:22 2006'
_audit_creation_method SHELXL-97
_cell_angle_alpha 90.00
_cell_angle_beta 118.24(5)
_cell_angle_gamma 90.00
_cell_formula_units_Z 4
_cell_length_a 19.75(3)
_cell_length_b 20.38(3)
_cell_length_c 13.06(2)
_cell_measurement_reflns_used 14582
_cell_measurement_temperature 200
_cell_measurement_theta_max 27.5
_cell_measurement_theta_min 3.1
_cell_volume 4631(12)
_computing_structure_refinement 'SHELXL-97 (Sheldrick, 1997)'
_computing_structure_solution 'SIR92 (Altomare et al., 1994)'
_diffrn_ambient_temperature 200
_diffrn_detector_area_resol_mean 10.00
_diffrn_measured_fraction_theta_full 0.991
_diffrn_measured_fraction_theta_max 0.991
_diffrn_measurement_device_type 'Rigaku RAXIS-RAPID Imaging Plate'
_diffrn_measurement_method \w
_diffrn_radiation_monochromator graphite
_diffrn_radiation_source 'fine-focus sealed tube'
_diffrn_radiation_type MoK\a
_diffrn_radiation_wavelength 0.71075
_diffrn_reflns_av_R_equivalents 0.0672
_diffrn_reflns_av_sigmaI/netI 0.0875
_diffrn_reflns_limit_h_max 25
_diffrn_reflns_limit_h_min -25
_diffrn_reflns_limit_k_max 26
_diffrn_reflns_limit_k_min -26
_diffrn_reflns_limit_l_max 16
_diffrn_reflns_limit_l_min -16
_diffrn_reflns_number 21533
_diffrn_reflns_theta_full 27.48
_diffrn_reflns_theta_max 27.48
_diffrn_reflns_theta_min 3.19
_exptl_absorpt_coefficient_mu 2.723
_exptl_absorpt_correction_T_max 0.873
_exptl_absorpt_correction_T_min 0.726
_exptl_absorpt_correction_type multi-scan
_exptl_absorpt_process_details '(Higashi, 1995)'
_exptl_crystal_colour orange
_exptl_crystal_density_diffrn 1.458
_exptl_crystal_density_method 'not measured'
_exptl_crystal_description platelet
_exptl_crystal_F_000 2088
_exptl_crystal_size_max 0.500
_exptl_crystal_size_mid 0.100
_exptl_crystal_size_min 0.050
_refine_diff_density_max 0.749
_refine_diff_density_min -1.463
_refine_diff_density_rms 0.092
_refine_ls_extinction_method none
_refine_ls_goodness_of_fit_ref 1.000
_refine_ls_hydrogen_treatment constr
_refine_ls_matrix_type full
_refine_ls_number_parameters 266
_refine_ls_number_reflns 5276
_refine_ls_number_restraints 13
_refine_ls_restrained_S_all 1.010
_refine_ls_R_factor_all 0.0799
_refine_ls_R_factor_gt 0.0442
_refine_ls_shift/su_max 0.000
_refine_ls_shift/su_mean 0.000
_refine_ls_structure_factor_coef Fsqd
_refine_ls_weighting_details 'calc w=1/[\s^2^(Fo^2^)+(0.0351P)^2^+0.0000P] where P=(Fo^2^+2Fc^2^)/3'
_refine_ls_weighting_scheme calc
_refine_ls_wR_factor_gt 0.0858
_refine_ls_wR_factor_ref 0.0906
_reflns_number_gt 2946
_reflns_number_total 5276
_reflns_threshold_expression I>2\s(I)
_cod_data_source_file ic060719tsi20060428_120729.cif
_cod_data_source_block 5-MeOH
_cod_original_cell_volume 4632(13)
_cod_original_sg_symbol_H-M 'C 2/c'
_cod_database_code 4350361

loop_
_symmetry_equiv_pos_as_xyz
'x, y, z'
'-x, y, -z+1/2'
'x+1/2, y+1/2, z'
'-x+1/2, y+1/2, -z+1/2'
'-x, -y, -z'
'x, -y, z-1/2'
'-x+1/2, -y+1/2, -z'
'x+1/2, -y+1/2, z-1/2'

loop_
_atom_site_label
_atom_site_type_symbol
_atom_site_fract_x
_atom_site_fract_y
_atom_site_fract_z
_atom_site_U_iso_or_equiv
_atom_site_adp_type
_atom_site_occupancy
_atom_site_symmetry_multiplicity
_atom_site_calc_flag
_atom_site_refinement_flags
W1 W 0.5000 0.376422(14) 0.7500 0.05577(13) Uani 1 2 d S
S1 S 0.52321(8) 0.28045(7) 0.63835(12) 0.0645(4) Uani 1 1 d .
S2 S 0.63656(7) 0.35815(6) 0.87207(11) 0.0582(4) Uani 1 1 d .
O1 O 0.6707(3) 0.0839(2) 0.5814(4) 0.1128(16) Uani 1 1 d .
O2 O 0.8903(2) 0.3404(2) 0.9240(4) 0.1000(14) Uani 1 1 d .
O3 O 0.48982(18) 0.42952(16) 0.6397(3) 0.0683(10) Uani 1 1 d .
O4 O 0.0300(10) 0.2397(6) 0.7097(19) 0.231(8) Uani 0.50 1 d PDU
H34 H 0.0469 0.2089 0.6855 0.277 Uiso 0.50 1 calc PR
N1 N 0.5975(3) 0.1683(2) 0.5862(4) 0.0751(13) Uani 1 1 d .
H1 H 0.5506 0.1844 0.5492 0.090 Uiso 1 1 calc R
N2 N 0.7983(2) 0.3168(2) 0.9736(4) 0.0685(13) Uani 1 1 d .
H2 H 0.7838 0.3227 1.0271 0.082 Uiso 1 1 calc R
N3 N 0.1934(3) 0.0581(2) 0.0870(4) 0.0741(14) Uani 1 1 d .
C11 C 0.6204(3) 0.2584(2) 0.7196(5) 0.0543(13) Uani 1 1 d .
C12 C 0.6701(3) 0.2947(2) 0.8174(5) 0.0542(13) Uani 1 1 d .
C13 C 0.7476(3) 0.2792(3) 0.8741(5) 0.0620(14) Uani 1 1 d .
C14 C 0.7755(3) 0.2281(3) 0.8363(6) 0.0783(18) Uani 1 1 d .
H3 H 0.8289 0.2183 0.8757 0.094 Uiso 1 1 calc R
C15 C 0.7273(3) 0.1913(3) 0.7428(5) 0.0815(18) Uani 1 1 d .
H4 H 0.7471 0.1558 0.7179 0.098 Uiso 1 1 calc R
C16 C 0.6493(3) 0.2056(3) 0.6839(5) 0.0663(15) Uani 1 1 d .
C17 C 0.6085(4) 0.1118(3) 0.5403(6) 0.0848(18) Uani 1 1 d .
C18 C 0.5418(4) 0.0848(4) 0.4357(6) 0.112(2) Uani 1 1 d .
H5 H 0.5424 0.1015 0.3657 0.135 Uiso 1 1 calc R
H6 H 0.4941 0.0984 0.4352 0.135 Uiso 1 1 calc R
H7 H 0.5449 0.0368 0.4369 0.135 Uiso 1 1 calc R
C27 C 0.8655(3) 0.3443(3) 0.9946(6) 0.0753(17) Uani 1 1 d .
C28 C 0.9099(3) 0.3784(3) 1.1096(6) 0.0933(19) Uani 1 1 d .
H8 H 0.9495 0.3488 1.1646 0.112 Uiso 1 1 calc R
H9 H 0.8749 0.3907 1.1400 0.112 Uiso 1 1 calc R
H10 H 0.9343 0.4179 1.0992 0.112 Uiso 1 1 calc R
C31 C 0.2673(4) 0.0234(3) 0.1030(7) 0.105(2) Uani 1 1 d .
H11 H 0.2557 -0.0235 0.0823 0.126 Uiso 1 1 calc R
H12 H 0.2835 0.0430 0.0487 0.126 Uiso 1 1 calc R
C32 C 0.3330(4) 0.0281(4) 0.2251(7) 0.122(3) Uani 1 1 d .
H13 H 0.3403 0.0740 0.2504 0.147 Uiso 1 1 calc R
H14 H 0.3801 0.0117 0.2265 0.147 Uiso 1 1 calc R
H15 H 0.3214 0.0017 0.2775 0.147 Uiso 1 1 calc R
C33 C 0.2100(5) 0.1261(4) 0.1274(10) 0.164(4) Uani 1 1 d .
H16 H 0.2524 0.1268 0.2083 0.197 Uiso 1 1 calc R
H17 H 0.1641 0.1457 0.1272 0.197 Uiso 1 1 calc R
C34 C 0.2338(6) 0.1693(4) 0.0462(11) 0.204(6) Uani 1 1 d .
H18 H 0.2876 0.1607 0.0673 0.245 Uiso 1 1 calc R
H19 H 0.2273 0.2160 0.0574 0.245 Uiso 1 1 calc R
H20 H 0.2010 0.1575 -0.0354 0.245 Uiso 1 1 calc R
C35 C 0.1392(4) 0.0497(3) -0.0362(6) 0.105(2) Uani 1 1 d .
H21 H 0.1315 0.0023 -0.0546 0.126 Uiso 1 1 calc R
H22 H 0.1608 0.0695 -0.0835 0.126 Uiso 1 1 calc R
C36 C 0.0579(4) 0.0832(4) -0.0691(7) 0.126(3) Uani 1 1 d .
H23 H 0.0402 0.0687 -0.0142 0.151 Uiso 1 1 calc R
H24 H 0.0202 0.0703 -0.1481 0.151 Uiso 1 1 calc R
H25 H 0.0636 0.1310 -0.0652 0.151 Uiso 1 1 calc R
C37 C 0.1652(4) 0.0255(6) 0.1652(7) 0.145(4) Uani 1 1 d .
H26 H 0.2056 0.0305 0.2469 0.174 Uiso 1 1 calc R
H27 H 0.1193 0.0497 0.1567 0.174 Uiso 1 1 calc R
C38 C 0.1453(4) -0.0443(4) 0.1437(7) 0.126(3) Uani 1 1 d .
H28 H 0.1031 -0.0500 0.0645 0.151 Uiso 1 1 calc R
H29 H 0.1292 -0.0604 0.1996 0.151 Uiso 1 1 calc R
H30 H 0.1902 -0.0692 0.1526 0.151 Uiso 1 1 calc R
C41 C 0.0861(9) 0.2850(9) 0.7642(15) 0.174(8) Uani 0.50 1 d PDU
H31 H 0.0630 0.3267 0.7691 0.209 Uiso 0.50 1 calc PR
H32 H 0.1143 0.2915 0.7202 0.209 Uiso 0.50 1 calc PR
H33 H 0.1216 0.2697 0.8427 0.209 Uiso 0.50 1 calc PR

loop_
_atom_site_aniso_label
_atom_site_aniso_U_11
_atom_site_aniso_U_22
_atom_site_aniso_U_33
_atom_site_aniso_U_23
_atom_site_aniso_U_13
_atom_site_aniso_U_12
W1 0.04585(18) 0.05267(18) 0.0561(2) 0.000 0.01374(14) 0.000
S1 0.0526(8) 0.0657(8) 0.0592(9) -0.0065(7) 0.0134(7) 0.0059(7)
S2 0.0469(7) 0.0641(8) 0.0512(8) 0.0029(6) 0.0129(6) -0.0013(6)
O1 0.090(3) 0.128(4) 0.114(4) -0.024(3) 0.043(3) 0.034(3)
O2 0.082(3) 0.127(4) 0.103(4) 0.011(3) 0.053(3) -0.020(3)
O3 0.053(2) 0.059(2) 0.075(3) 0.0178(18) 0.0166(19) -0.0003(17)
O4 0.268(16) 0.123(9) 0.234(15) -0.001(10) 0.063(11) -0.079(10)
N1 0.066(3) 0.087(3) 0.067(3) -0.004(3) 0.028(3) 0.022(3)
N2 0.044(3) 0.101(3) 0.056(3) 0.013(3) 0.020(2) 0.004(3)
N3 0.076(3) 0.086(3) 0.069(4) -0.036(3) 0.041(3) -0.018(3)
C11 0.050(3) 0.060(3) 0.054(4) 0.011(3) 0.026(3) 0.007(3)
C12 0.043(3) 0.061(3) 0.053(3) 0.015(3) 0.018(3) 0.005(3)
C13 0.051(3) 0.082(4) 0.050(4) 0.012(3) 0.022(3) 0.003(3)
C14 0.050(3) 0.103(5) 0.076(5) 0.012(4) 0.025(3) 0.020(3)
C15 0.063(4) 0.113(5) 0.069(5) -0.005(4) 0.031(3) 0.018(4)
C16 0.063(4) 0.081(4) 0.055(4) 0.005(3) 0.027(3) 0.005(3)
C17 0.078(4) 0.096(5) 0.085(5) -0.008(4) 0.042(4) 0.021(4)
C18 0.099(5) 0.117(6) 0.107(6) -0.038(5) 0.037(5) 0.012(5)
C27 0.055(4) 0.082(4) 0.080(5) 0.029(4) 0.024(4) 0.008(3)
C28 0.060(4) 0.096(4) 0.099(5) -0.007(4) 0.016(3) -0.007(4)
C31 0.105(6) 0.104(5) 0.126(7) -0.025(5) 0.070(5) -0.017(5)
C32 0.069(5) 0.154(7) 0.117(7) -0.024(6) 0.021(4) -0.017(5)
C33 0.159(9) 0.147(8) 0.217(11) -0.124(8) 0.114(8) -0.062(7)
C34 0.197(11) 0.076(5) 0.367(18) -0.064(8) 0.157(12) -0.055(6)
C35 0.135(7) 0.099(5) 0.081(6) -0.010(4) 0.050(5) -0.007(5)
C36 0.102(6) 0.115(6) 0.122(7) 0.027(5) 0.021(5) 0.008(5)
C37 0.085(5) 0.270(12) 0.084(6) -0.051(7) 0.042(5) -0.016(7)
C38 0.076(5) 0.170(8) 0.109(7) 0.031(6) 0.025(5) -0.026(5)
C41 0.167(15) 0.237(17) 0.111(13) -0.016(12) 0.059(11) 0.043(13)

loop_
_atom_type_symbol
_atom_type_description
_atom_type_scat_dispersion_real
_atom_type_scat_dispersion_imag
_atom_type_scat_source
W W -0.8490 6.8722 'International Tables Vol C Tables 4.2.6.8 and 6.1.1.4'
S S 0.1246 0.1234 'International Tables Vol C Tables 4.2.6.8 and 6.1.1.4'
O O 0.0106 0.0060 'International Tables Vol C Tables 4.2.6.8 and 6.1.1.4'
N N 0.0061 0.0033 'International Tables Vol C Tables 4.2.6.8 and 6.1.1.4'
C C 0.0033 0.0016 'International Tables Vol C Tables 4.2.6.8 and 6.1.1.4'
H H 0.0000 0.0000 'International Tables Vol C Tables 4.2.6.8 and 6.1.1.4'

loop_
_geom_angle_atom_site_label_1
_geom_angle_atom_site_label_2
_geom_angle_atom_site_label_3
_geom_angle
_geom_angle_site_symmetry_1
_geom_angle_site_symmetry_3
O3 W1 O3 102.8(3) . 2_656
O3 W1 S2 83.92(13) . 2_656
O3 W1 S2 107.29(13) 2_656 2_656
O3 W1 S2 107.30(13) . .
O3 W1 S2 83.92(13) 2_656 .
S2 W1 S2 162.35(7) 2_656 .
O3 W1 S1 161.84(11) . 2_656
O3 W1 S1 89.17(18) 2_656 2_656
S2 W1 S1 79.48(9) 2_656 2_656
S2 W1 S1 87.27(9) . 2_656
O3 W1 S1 89.17(18) . .
O3 W1 S1 161.83(11) 2_656 .
S2 W1 S1 87.27(9) 2_656 .
S2 W1 S1 79.48(9) . .
S1 W1 S1 82.76(14) 2_656 .
C11 S1 W1 106.6(2) . .
C12 S2 W1 111.24(19) . .
C41 O4 H34 109.5 . .
C17 N1 C16 130.6(5) . .
C17 N1 H1 114.7 . .
C16 N1 H1 114.7 . .
C27 N2 C13 127.4(5) . .
C27 N2 H2 116.3 . .
C13 N2 H2 116.3 . .
C35 N3 C33 115.5(7) . .
C35 N3 C37 112.1(5) . .
C33 N3 C37 105.1(6) . .
C35 N3 C31 104.4(5) . .
C33 N3 C31 110.4(5) . .
C37 N3 C31 109.3(6) . .
C16 C11 C12 119.5(5) . .
C16 C11 S1 119.8(4) . .
C12 C11 S1 120.7(4) . .
C13 C12 C11 119.2(5) . .
C13 C12 S2 119.0(4) . .
C11 C12 S2 121.7(4) . .
C14 C13 C12 120.7(5) . .
C14 C13 N2 120.3(5) . .
C12 C13 N2 119.0(5) . .
C15 C14 C13 120.6(5) . .
C15 C14 H3 119.7 . .
C13 C14 H3 119.7 . .
C14 C15 C16 120.1(6) . .
C14 C15 H4 119.9 . .
C16 C15 H4 119.9 . .
C15 C16 C11 119.8(6) . .
C15 C16 N1 121.6(5) . .
C11 C16 N1 118.6(5) . .
O1 C17 N1 122.4(6) . .
O1 C17 C18 120.0(6) . .
N1 C17 C18 117.5(6) . .
C17 C18 H5 109.5 . .
C17 C18 H6 109.5 . .
H5 C18 H6 109.5 . .
C17 C18 H7 109.5 . .
H5 C18 H7 109.5 . .
H6 C18 H7 109.5 . .
O2 C27 N2 121.6(6) . .
O2 C27 C28 121.7(6) . .
N2 C27 C28 116.6(6) . .
C27 C28 H8 109.5 . .
C27 C28 H9 109.5 . .
H8 C28 H9 109.5 . .
C27 C28 H10 109.5 . .
H8 C28 H10 109.5 . .
H9 C28 H10 109.5 . .
C32 C31 N3 113.6(6) . .
C32 C31 H11 108.9 . .
N3 C31 H11 108.9 . .
C32 C31 H12 108.9 . .
N3 C31 H12 108.9 . .
H11 C31 H12 107.7 . .
C31 C32 H13 109.5 . .
C31 C32 H14 109.5 . .
H13 C32 H14 109.5 . .
C31 C32 H15 109.5 . .
H13 C32 H15 109.5 . .
H14 C32 H15 109.5 . .
N3 C33 C34 111.5(7) . .
N3 C33 H16 109.3 . .
C34 C33 H16 109.3 . .
N3 C33 H17 109.3 . .
C34 C33 H17 109.3 . .
H16 C33 H17 108.0 . .
C33 C34 H18 109.5 . .
C33 C34 H19 109.5 . .
H18 C34 H19 109.5 . .
C33 C34 H20 109.5 . .
H18 C34 H20 109.5 . .
H19 C34 H20 109.5 . .
N3 C35 C36 111.4(6) . .
N3 C35 H21 109.4 . .
C36 C35 H21 109.4 . .
N3 C35 H22 109.4 . .
C36 C35 H22 109.4 . .
H21 C35 H22 108.0 . .
C35 C36 H23 109.5 . .
C35 C36 H24 109.5 . .
H23 C36 H24 109.5 . .
C35 C36 H25 109.5 . .
H23 C36 H25 109.5 . .
H24 C36 H25 109.5 . .
C38 C37 N3 116.3(7) . .
C38 C37 H26 108.2 . .
N3 C37 H26 108.2 . .
C38 C37 H27 108.2 . .
N3 C37 H27 108.2 . .
H26 C37 H27 107.4 . .
C37 C38 H28 109.5 . .
C37 C38 H29 109.5 . .
H28 C38 H29 109.5 . .
C37 C38 H30 109.5 . .
H28 C38 H30 109.5 . .
H29 C38 H30 109.5 . .
O4 C41 H31 109.5 . .
O4 C41 H32 109.5 . .
H31 C41 H32 109.5 . .
O4 C41 H33 109.5 . .
H31 C41 H33 109.5 . .
H32 C41 H33 109.5 . .

loop_
_geom_bond_atom_site_label_1
_geom_bond_atom_site_label_2
_geom_bond_distance
_geom_bond_site_symmetry_2
W1 O3 1.735(4) .
W1 O3 1.735(4) 2_656
W1 S2 2.426(4) 2_656
W1 S2 2.426(4) .
W1 S1 2.607(3) 2_656
W1 S1 2.607(3) .
S1 C11 1.757(5) .
S2 C12 1.752(5) .
O1 C17 1.224(7) .
O2 C27 1.234(7) .
O4 C41 1.357(9) .
O4 H34 0.8400 .
N1 C17 1.362(7) .
N1 C16 1.419(7) .
N1 H1 0.8800 .
N2 C27 1.345(7) .
N2 C13 1.431(7) .
N2 H2 0.8800 .
N3 C35 1.461(8) .
N3 C33 1.464(8) .
N3 C37 1.527(10) .
N3 C31 1.545(8) .
C11 C16 1.398(7) .
C11 C12 1.398(7) .
C12 C13 1.385(7) .
C13 C14 1.375(8) .
C14 C15 1.365(8) .
C14 H3 0.9500 .
C15 C16 1.389(8) .
C15 H4 0.9500 .
C17 C18 1.484(9) .
C18 H5 0.9800 .
C18 H6 0.9800 .
C18 H7 0.9800 .
C27 C28 1.505(9) .
C28 H8 0.9800 .
C28 H9 0.9800 .
C28 H10 0.9800 .
C31 C32 1.509(9) .
C31 H11 0.9900 .
C31 H12 0.9900 .
C32 H13 0.9800 .
C32 H14 0.9800 .
C32 H15 0.9800 .
C33 C34 1.610(13) .
C33 H16 0.9900 .
C33 H17 0.9900 .
C34 H18 0.9800 .
C34 H19 0.9800 .
C34 H20 0.9800 .
C35 C36 1.604(9) .
C35 H21 0.9900 .
C35 H22 0.9900 .
C36 H23 0.9800 .
C36 H24 0.9800 .
C36 H25 0.9800 .
C37 C38 1.467(11) .
C37 H26 0.9900 .
C37 H27 0.9900 .
C38 H28 0.9800 .
C38 H29 0.9800 .
C38 H30 0.9800 .
C41 H31 0.9800 .
C41 H32 0.9800 .
C41 H33 0.9800 .

loop_
_geom_torsion_atom_site_label_1
_geom_torsion_atom_site_label_2
_geom_torsion_atom_site_label_3
_geom_torsion_atom_site_label_4
_geom_torsion
_geom_torsion_site_symmetry_1
O3 W1 S1 C11 110.1(2) .
O3 W1 S1 C11 -21.9(4) 2_656
S2 W1 S1 C11 -165.92(18) 2_656
S2 W1 S1 C11 2.36(17) .
S1 W1 S1 C11 -86.2(2) 2_656
O3 W1 S2 C12 -85.6(2) .
O3 W1 S2 C12 172.8(2) 2_656
S2 W1 S2 C12 42.16(18) 2_656
S1 W1 S2 C12 83.3(2) 2_656
S1 W1 S2 C12 0.17(17) .
W1 S1 C11 C16 177.0(4) .
W1 S1 C11 C12 -5.6(4) .
C16 C11 C12 C13 2.6(7) .
S1 C11 C12 C13 -174.9(4) .
C16 C11 C12 S2 -176.0(4) .
S1 C11 C12 S2 6.5(6) .
W1 S2 C12 C13 177.7(3) .
W1 S2 C12 C11 -3.8(5) .
C11 C12 C13 C14 -1.1(8) .
S2 C12 C13 C14 177.5(4) .
C11 C12 C13 N2 179.5(5) .
S2 C12 C13 N2 -1.9(6) .
C27 N2 C13 C14 49.7(8) .
C27 N2 C13 C12 -130.9(6) .
C12 C13 C14 C15 -0.6(9) .
N2 C13 C14 C15 178.8(5) .
C13 C14 C15 C16 0.7(10) .
C14 C15 C16 C11 0.9(9) .
C14 C15 C16 N1 179.9(5) .
C12 C11 C16 C15 -2.5(8) .
S1 C11 C16 C15 175.0(4) .
C12 C11 C16 N1 178.4(5) .
S1 C11 C16 N1 -4.1(7) .
C17 N1 C16 C15 7.9(9) .
C17 N1 C16 C11 -173.0(6) .
C16 N1 C17 O1 -0.6(10) .
C16 N1 C17 C18 -179.8(6) .
C13 N2 C27 O2 1.7(9) .
C13 N2 C27 C28 -176.7(5) .
C35 N3 C31 C32 178.0(6) .
C33 N3 C31 C32 53.2(9) .
C37 N3 C31 C32 -62.0(8) .
C35 N3 C33 C34 -51.0(10) .
C37 N3 C33 C34 -175.2(7) .
C31 N3 C33 C34 67.1(10) .
C33 N3 C35 C36 -58.6(8) .
C37 N3 C35 C36 61.8(8) .
C31 N3 C35 C36 -180.0(5) .
C35 N3 C37 C38 54.5(9) .
C33 N3 C37 C38 -179.2(7) .
C31 N3 C37 C38 -60.7(8) .
